data_4078808
loop_
_publ_author_name
'Tolpygin, Aleksei O.'
'Shavyrin, Andrei S.'
'Cherkasov, Anton V.'
'Fukin, Georgy K.'
'Trifonov, Alexander A.'

_publ_section_title
;
 Chloro and Alkyl Rare-Earth Complexes Supported byansa-Bis(amidinate)
 Ligands with a Rigido-Phenylene Linker. Ligand Steric Bulk: A Means of
 Stabilization or Destabilization?
;
_journal_issue 15
_journal_name_full Organometallics
_journal_page_first 5405
_journal_paper_doi 10.1021/om3004306
_journal_volume 31
_journal_year 2012
_chemical_formula_sum 'C44 H64 Cl2 Li N4 O3 Y'
_chemical_formula_weight 863.74
_chemical_name_systematic
; 
 ? 
;
_space_group_IT_number 2
_symmetry_cell_setting triclinic
_symmetry_space_group_name_Hall '-P 1'
_symmetry_space_group_name_H-M 'P -1'
_atom_sites_solution_hydrogens geom
_atom_sites_solution_primary direct
_atom_sites_solution_secondary difmap
_audit_creation_method SHELXL-97
_cell_angle_alpha 80.150(4)
_cell_angle_beta 71.462(3)
_cell_angle_gamma 66.438(3)
_cell_formula_units_Z 2
_cell_length_a 12.7626(19)
_cell_length_b 13.559(2)
_cell_length_c 14.789(2)
_cell_measurement_reflns_used 900
_cell_measurement_temperature 100(2)
_cell_measurement_theta_max 30
_cell_measurement_theta_min 2
_cell_volume 2221.3(6)
_computing_cell_refinement 'Bruker SMART'
_computing_data_collection 'Bruker SMART'
_computing_data_reduction 'Bruker SHELXTL'
_computing_molecular_graphics 'Bruker SHELXTL'
_computing_publication_material 'Bruker SHELXTL'
_computing_structure_refinement 'SHELXL-97 (Sheldrick, 2008)'
_computing_structure_solution 'SHELXS-97 (Sheldrick, 2008)'
_diffrn_ambient_temperature 100(2)
_diffrn_measured_fraction_theta_full 0.994
_diffrn_measured_fraction_theta_max 0.994
_diffrn_measurement_device_type 'CCD area detector'
_diffrn_measurement_method 'phi and omega scans'
_diffrn_radiation_monochromator graphite
_diffrn_radiation_source 'fine-focus sealed tube'
_diffrn_radiation_type MoK\a
_diffrn_radiation_wavelength 0.71073
_diffrn_reflns_av_R_equivalents 0.1633
_diffrn_reflns_av_sigmaI/netI 0.2677
_diffrn_reflns_limit_h_max 15
_diffrn_reflns_limit_h_min -15
_diffrn_reflns_limit_k_max 16
_diffrn_reflns_limit_k_min -16
_diffrn_reflns_limit_l_max 18
_diffrn_reflns_limit_l_min -18
_diffrn_reflns_number 19195
_diffrn_reflns_theta_full 26.00
_diffrn_reflns_theta_max 26.00
_diffrn_reflns_theta_min 2.14
_exptl_absorpt_coefficient_mu 1.475
_exptl_absorpt_correction_T_max 0.9299
_exptl_absorpt_correction_T_min 0.5566
_exptl_absorpt_correction_type multi-scan
_exptl_absorpt_process_details 'SADABS (Sheldrick, 2008a)'
_exptl_crystal_colour colorless
_exptl_crystal_density_diffrn 1.291
_exptl_crystal_density_method 'not measured'
_exptl_crystal_description plate
_exptl_crystal_F_000 912
_exptl_crystal_size_max 0.45
_exptl_crystal_size_mid 0.20
_exptl_crystal_size_min 0.05
_refine_diff_density_max 0.770
_refine_diff_density_min -0.752
_refine_diff_density_rms 0.107
_refine_ls_extinction_method none
_refine_ls_goodness_of_fit_ref 0.866
_refine_ls_hydrogen_treatment constr
_refine_ls_matrix_type full
_refine_ls_number_parameters 506
_refine_ls_number_reflns 8673
_refine_ls_number_restraints 12
_refine_ls_restrained_S_all 0.870
_refine_ls_R_factor_all 0.2126
_refine_ls_R_factor_gt 0.0796
_refine_ls_shift/su_max 0.001
_refine_ls_shift/su_mean 0.000
_refine_ls_structure_factor_coef Fsqd
_refine_ls_weighting_details 'calc w=1/[\s^2^(Fo^2^)+(0.0619P)^2^+0.0000P] where P=(Fo^2^+2Fc^2^)/3'
_refine_ls_weighting_scheme calc
_refine_ls_wR_factor_gt 0.1369
_refine_ls_wR_factor_ref 0.1663
_reflns_number_gt 3634
_reflns_number_total 8673
_reflns_threshold_expression >2sigma(I)
_cod_data_source_file om3004306_si_001.cif
_cod_data_source_block ybisamclm
_cod_depositor_comments
;
The following automatic conversions were performed:

'_symmetry_cell_setting' value 'Triclinic' changed to 'triclinic'
according to /home/saulius/struct/CIF-dictionaries/cif_core.dic
dictionary named 'cif_core.dic' version 2.4.2 from 2011-04-26.

Automatic conversion script
Id: cif_fix_values 1891 2012-01-12 08:04:46Z andrius 
;
_cod_original_sg_symbol_H-M P-1
_cod_database_code 4078808

loop_
_symmetry_equiv_pos_as_xyz
'x, y, z'
'-x, -y, -z'

loop_
_atom_site_label
_atom_site_type_symbol
_atom_site_fract_x
_atom_site_fract_y
_atom_site_fract_z
_atom_site_U_iso_or_equiv
_atom_site_adp_type
_atom_site_occupancy
_atom_site_symmetry_multiplicity
_atom_site_calc_flag
_atom_site_refinement_flags
Y1 Y 0.28807(4) 0.27257(4) 0.28198(3) 0.02356(12) Uani 1 1 d .
Li1 Li 0.0850(7) 0.2169(7) 0.4895(6) 0.043(3) Uani 1 1 d .
Cl1 Cl 0.27385(9) 0.10268(9) 0.40130(8) 0.0298(3) Uani 1 1 d .
Cl2 Cl 0.07419(9) 0.37289(9) 0.38766(8) 0.0325(4) Uani 1 1 d .
N1 N 0.2641(3) 0.3688(3) 0.1391(2) 0.0239(10) Uani 1 1 d .
N2 N 0.3582(3) 0.4134(3) 0.2473(2) 0.0233(10) Uani 1 1 d .
N3 N 0.2168(3) 0.2242(3) 0.1651(2) 0.0239(10) Uani 1 1 d .
N4 N 0.3847(3) 0.3183(3) 0.3784(2) 0.0230(10) Uani 1 1 d .
O1 O 0.4859(2) 0.1619(2) 0.1945(2) 0.0262(9) Uani 1 1 d .
O2 O -0.0343(3) 0.1653(3) 0.4929(2) 0.0482(10) Uani 1 1 d .
O3 O 0.0582(2) 0.2419(2) 0.6184(2) 0.0333(9) Uani 1 1 d .
C1 C 0.2843(3) 0.4640(3) 0.1116(3) 0.0235(12) Uani 1 1 d .
C2 C 0.3376(3) 0.4905(3) 0.1723(3) 0.0187(12) Uani 1 1 d .
C3 C 0.3473(4) 0.5899(3) 0.1571(3) 0.0267(13) Uani 1 1 d .
H3A H 0.3833 0.6081 0.1956 0.032 Uiso 1 1 calc R
C4 C 0.3057(4) 0.6646(4) 0.0869(3) 0.0333(14) Uani 1 1 d .
H4A H 0.3141 0.7324 0.0780 0.040 Uiso 1 1 calc R
C5 C 0.2526(4) 0.6405(4) 0.0302(3) 0.0383(15) Uani 1 1 d .
H5A H 0.2233 0.6913 -0.0173 0.046 Uiso 1 1 calc R
C6 C 0.2429(4) 0.5416(3) 0.0441(3) 0.0320(13) Uani 1 1 d .
H6A H 0.2058 0.5254 0.0052 0.038 Uiso 1 1 calc R
C7 C 0.2454(3) 0.2971(3) 0.0997(3) 0.0232(12) Uani 1 1 d .
C8 C 0.2708(4) 0.2890(4) -0.0101(3) 0.0422(15) Uani 1 1 d .
C9 C 0.1620(4) 0.3607(4) -0.0462(4) 0.0587(16) Uani 1 1 d U
H9A H 0.1300 0.4327 -0.0217 0.088 Uiso 1 1 calc R
H9B H 0.1009 0.3289 -0.0238 0.088 Uiso 1 1 calc R
H9C H 0.1860 0.3661 -0.1162 0.088 Uiso 1 1 calc R
C10 C 0.3806(4) 0.3167(4) -0.0634(3) 0.0583(19) Uani 1 1 d .
H10A H 0.4488 0.2671 -0.0409 0.087 Uiso 1 1 calc R
H10B H 0.3653 0.3908 -0.0513 0.087 Uiso 1 1 calc R
H10C H 0.3981 0.3101 -0.1321 0.087 Uiso 1 1 calc R
C11 C 0.2986(5) 0.1750(4) -0.0340(4) 0.0739(19) Uani 1 1 d U
H11A H 0.3629 0.1245 -0.0074 0.111 Uiso 1 1 calc R
H11B H 0.3235 0.1702 -0.1035 0.111 Uiso 1 1 calc R
H11C H 0.2275 0.1568 -0.0066 0.111 Uiso 1 1 calc R
C12 C 0.1447(3) 0.1703(3) 0.1610(3) 0.0212(12) Uani 1 1 d .
C13 C 0.0249(4) 0.2301(4) 0.1636(3) 0.0347(14) Uani 1 1 d .
C14 C -0.0453(4) 0.1730(4) 0.1611(4) 0.0479(16) Uani 1 1 d .
H14A H -0.1257 0.2125 0.1609 0.057 Uiso 1 1 calc R
C15 C -0.0034(4) 0.0650(4) 0.1592(4) 0.0468(16) Uani 1 1 d .
H15A H -0.0526 0.0300 0.1543 0.056 Uiso 1 1 calc R
C16 C 0.1117(4) 0.0051(4) 0.1643(3) 0.0393(15) Uani 1 1 d .
H16A H 0.1400 -0.0714 0.1669 0.047 Uiso 1 1 calc R
C17 C 0.1867(4) 0.0575(4) 0.1655(3) 0.0284(13) Uani 1 1 d .
C18 C -0.0291(4) 0.3489(4) 0.1780(3) 0.0444(16) Uani 1 1 d .
H18A H -0.1146 0.3751 0.1848 0.067 Uiso 1 1 calc R
H18B H 0.0085 0.3865 0.1228 0.067 Uiso 1 1 calc R
H18C H -0.0164 0.3626 0.2359 0.067 Uiso 1 1 calc R
C19 C 0.3116(4) -0.0120(4) 0.1720(3) 0.0387(15) Uani 1 1 d .
H19A H 0.3697 0.0037 0.1158 0.058 Uiso 1 1 calc R
H19B H 0.3229 -0.0882 0.1747 0.058 Uiso 1 1 calc R
H19C H 0.3229 0.0036 0.2298 0.058 Uiso 1 1 calc R
C20 C 0.4104(3) 0.3949(3) 0.3183(3) 0.0225(12) Uani 1 1 d .
C21 C 0.4981(4) 0.4467(4) 0.3210(3) 0.0319(13) Uani 1 1 d .
C22 C 0.5858(4) 0.4420(4) 0.2197(3) 0.0400(15) Uani 1 1 d .
H22A H 0.6317 0.4866 0.2157 0.060 Uiso 1 1 calc R
H22B H 0.5410 0.4691 0.1720 0.060 Uiso 1 1 calc R
H22C H 0.6401 0.3673 0.2075 0.060 Uiso 1 1 calc R
C23 C 0.4291(4) 0.5603(4) 0.3563(4) 0.0485(16) Uani 1 1 d .
H23A H 0.4078 0.5572 0.4262 0.073 Uiso 1 1 calc R
H23B H 0.3566 0.5929 0.3351 0.073 Uiso 1 1 calc R
H23C H 0.4786 0.6038 0.3304 0.073 Uiso 1 1 calc R
C24 C 0.5795(4) 0.3822(4) 0.3859(3) 0.0506(16) Uani 1 1 d .
H24A H 0.5311 0.3826 0.4523 0.076 Uiso 1 1 calc R
H24B H 0.6370 0.4154 0.3804 0.076 Uiso 1 1 calc R
H24C H 0.6221 0.3078 0.3661 0.076 Uiso 1 1 calc R
C25 C 0.3962(3) 0.2931(3) 0.4742(3) 0.0240(12) Uani 1 1 d .
C26 C 0.3197(3) 0.3645(3) 0.5456(3) 0.0268(13) Uani 1 1 d .
C27 C 0.3299(4) 0.3378(3) 0.6390(3) 0.0302(13) Uani 1 1 d .
H27A H 0.2811 0.3874 0.6875 0.036 Uiso 1 1 calc R
C28 C 0.4100(4) 0.2402(4) 0.6606(3) 0.0322(13) Uani 1 1 d .
H28A H 0.4157 0.2224 0.7243 0.039 Uiso 1 1 calc R
C29 C 0.4820(3) 0.1683(3) 0.5913(3) 0.0264(12) Uani 1 1 d .
H29A H 0.5372 0.1013 0.6078 0.032 Uiso 1 1 calc R
C30 C 0.4760(3) 0.1918(3) 0.4957(3) 0.0222(12) Uani 1 1 d .
C31 C 0.2213(4) 0.4693(4) 0.5268(3) 0.0342(15) Uani 1 1 d .
H31A H 0.1676 0.4997 0.5878 0.051 Uiso 1 1 calc R
H31B H 0.1764 0.4546 0.4914 0.051 Uiso 1 1 calc R
H31C H 0.2566 0.5208 0.4893 0.051 Uiso 1 1 calc R
C32 C 0.5540(4) 0.1108(3) 0.4230(3) 0.0332(14) Uani 1 1 d .
H32A H 0.5960 0.1447 0.3675 0.050 Uiso 1 1 calc R
H32B H 0.5055 0.0826 0.4030 0.050 Uiso 1 1 calc R
H32C H 0.6119 0.0515 0.4504 0.050 Uiso 1 1 calc R
C33 C 0.5639(5) 0.2054(4) 0.1259(5) 0.073(2) Uani 1 1 d .
H33A H 0.5610 0.2705 0.1499 0.087 Uiso 1 1 calc R
H33B H 0.5390 0.2265 0.0662 0.087 Uiso 1 1 calc R
C34 C 0.6832(4) 0.1264(4) 0.1067(4) 0.062(2) Uani 1 1 d .
H34A H 0.7374 0.1557 0.1179 0.075 Uiso 1 1 calc R
H34B H 0.7121 0.1059 0.0395 0.075 Uiso 1 1 calc R
C35 C 0.6788(3) 0.0309(3) 0.1730(3) 0.0316(13) Uani 1 1 d .
H35A H 0.7033 0.0312 0.2300 0.038 Uiso 1 1 calc R
H35B H 0.7299 -0.0373 0.1407 0.038 Uiso 1 1 calc R
C36 C 0.5486(4) 0.0469(3) 0.1991(3) 0.0322(14) Uani 1 1 d .
H36A H 0.5336 0.0121 0.1534 0.039 Uiso 1 1 calc R
H36B H 0.5232 0.0160 0.2642 0.039 Uiso 1 1 calc R
C37 C -0.0555(5) 0.1536(5) 0.4063(4) 0.0785(19) Uani 1 1 d .
H37A H 0.0164 0.1014 0.3656 0.094 Uiso 1 1 calc R
H37B H -0.0779 0.2236 0.3698 0.094 Uiso 1 1 calc R
C38 C -0.1527(5) 0.1145(5) 0.4372(5) 0.075(2) Uani 1 1 d .
H38A H -0.1218 0.0347 0.4426 0.090 Uiso 1 1 calc R
H38B H -0.2012 0.1395 0.3913 0.090 Uiso 1 1 calc R
C39 C -0.2245(4) 0.1594(5) 0.5315(4) 0.068(2) Uani 1 1 d .
H39A H -0.2626 0.1105 0.5727 0.081 Uiso 1 1 calc R
H39B H -0.2867 0.2308 0.5247 0.081 Uiso 1 1 calc R
C40 C -0.1347(4) 0.1687(5) 0.5712(4) 0.074(2) Uani 1 1 d .
H40A H -0.1678 0.2373 0.6033 0.088 Uiso 1 1 calc R
H40B H -0.1121 0.1083 0.6182 0.088 Uiso 1 1 calc R
C41 C -0.0283(4) 0.3390(4) 0.6633(3) 0.0428(16) Uani 1 1 d .
H41A H -0.1078 0.3338 0.6879 0.051 Uiso 1 1 calc R
H41B H -0.0333 0.4018 0.6172 0.051 Uiso 1 1 calc R
C42 C 0.0136(4) 0.3506(4) 0.7445(3) 0.0406(15) Uani 1 1 d .
H42A H -0.0540 0.3887 0.7976 0.049 Uiso 1 1 calc R
H42B H 0.0698 0.3889 0.7227 0.049 Uiso 1 1 calc R
C43 C 0.0749(5) 0.2332(4) 0.7728(4) 0.0606(19) Uani 1 1 d .
H43A H 0.1362 0.2248 0.8040 0.073 Uiso 1 1 calc R
H43B H 0.0167 0.2033 0.8168 0.073 Uiso 1 1 calc R
C44 C 0.1300(4) 0.1790(4) 0.6802(3) 0.0417(15) Uani 1 1 d .
H44A H 0.2126 0.1762 0.6526 0.050 Uiso 1 1 calc R
H44B H 0.1313 0.1045 0.6896 0.050 Uiso 1 1 calc R

loop_
_atom_site_aniso_label
_atom_site_aniso_U_11
_atom_site_aniso_U_22
_atom_site_aniso_U_33
_atom_site_aniso_U_23
_atom_site_aniso_U_13
_atom_site_aniso_U_12
Y1 0.02278(19) 0.0278(2) 0.0255(2) 0.00483(18) -0.01414(17) -0.01157(17)
Li1 0.034(4) 0.071(6) 0.024(5) 0.006(4) 0.001(4) -0.030(4)
Cl1 0.0263(5) 0.0289(6) 0.0365(7) 0.0086(5) -0.0158(5) -0.0113(5)
Cl2 0.0204(5) 0.0379(7) 0.0337(7) 0.0040(6) -0.0102(5) -0.0055(5)
N1 0.0366(18) 0.0215(18) 0.025(2) 0.0085(16) -0.0194(16) -0.0180(15)
N2 0.0253(17) 0.0273(19) 0.0231(19) 0.0046(16) -0.0171(15) -0.0099(16)
N3 0.0271(17) 0.0300(19) 0.024(2) 0.0069(16) -0.0167(16) -0.0155(16)
N4 0.0250(17) 0.0279(19) 0.024(2) 0.0064(16) -0.0156(15) -0.0140(15)
O1 0.0216(14) 0.0270(16) 0.0286(17) 0.0064(14) -0.0089(13) -0.0090(13)
O2 0.0428(16) 0.085(2) 0.0352(19) 0.0107(17) -0.0183(15) -0.0415(16)
O3 0.0272(15) 0.0407(19) 0.0264(17) -0.0021(15) -0.0162(14) 0.0002(15)
C1 0.023(2) 0.024(2) 0.030(3) 0.003(2) -0.0143(19) -0.0118(18)
C2 0.025(2) 0.017(2) 0.014(2) 0.0017(18) -0.0094(18) -0.0059(18)
C3 0.029(2) 0.023(2) 0.031(3) 0.004(2) -0.015(2) -0.010(2)
C4 0.042(3) 0.024(2) 0.035(3) 0.002(2) -0.012(2) -0.014(2)
C5 0.052(3) 0.039(3) 0.025(3) 0.014(2) -0.019(2) -0.019(2)
C6 0.045(2) 0.037(3) 0.027(3) 0.010(2) -0.024(2) -0.021(2)
C7 0.023(2) 0.024(2) 0.028(2) 0.004(2) -0.0173(19) -0.0080(19)
C8 0.071(3) 0.044(3) 0.025(3) 0.009(2) -0.017(2) -0.036(2)
C9 0.068(2) 0.075(3) 0.049(3) 0.009(2) -0.033(2) -0.035(2)
C10 0.078(4) 0.074(4) 0.029(3) -0.003(3) -0.001(3) -0.044(3)
C11 0.094(3) 0.068(3) 0.060(3) -0.012(2) -0.007(2) -0.038(2)
C12 0.019(2) 0.027(2) 0.022(2) 0.010(2) -0.0120(18) -0.0135(18)
C13 0.037(2) 0.039(3) 0.032(3) 0.002(2) -0.016(2) -0.013(2)
C14 0.035(2) 0.060(3) 0.065(3) 0.016(3) -0.036(2) -0.024(2)
C15 0.048(3) 0.039(3) 0.072(4) 0.015(3) -0.031(3) -0.031(2)
C16 0.038(2) 0.031(3) 0.061(3) 0.010(2) -0.029(2) -0.017(2)
C17 0.026(2) 0.035(3) 0.030(3) 0.000(2) -0.015(2) -0.012(2)
C18 0.040(2) 0.056(3) 0.045(3) 0.020(3) -0.029(2) -0.022(2)
C19 0.035(2) 0.036(3) 0.052(3) -0.004(2) -0.022(2) -0.011(2)
C20 0.017(2) 0.027(2) 0.022(2) -0.002(2) -0.0062(19) -0.0048(19)
C21 0.038(2) 0.041(3) 0.036(3) 0.009(2) -0.023(2) -0.028(2)
C22 0.034(2) 0.057(3) 0.033(3) 0.014(2) -0.015(2) -0.023(2)
C23 0.058(3) 0.054(3) 0.055(3) -0.009(3) -0.016(3) -0.040(2)
C24 0.050(2) 0.092(4) 0.036(3) 0.025(3) -0.029(2) -0.050(3)
C25 0.020(2) 0.037(2) 0.018(2) 0.006(2) -0.0036(19) -0.0176(19)
C26 0.024(2) 0.027(2) 0.032(3) 0.005(2) -0.014(2) -0.009(2)
C27 0.037(2) 0.034(2) 0.029(3) 0.002(2) -0.017(2) -0.019(2)
C28 0.036(2) 0.042(3) 0.030(3) 0.012(2) -0.019(2) -0.024(2)
C29 0.028(2) 0.021(2) 0.038(3) 0.007(2) -0.024(2) -0.0088(19)
C30 0.0228(19) 0.029(2) 0.027(2) 0.0041(19) -0.0142(18) -0.0184(18)
C31 0.031(2) 0.038(3) 0.026(3) -0.006(2) -0.007(2) -0.006(2)
C32 0.026(2) 0.035(3) 0.037(3) -0.002(2) -0.021(2) 0.000(2)
C33 0.040(3) 0.040(3) 0.091(5) 0.025(3) 0.007(3) 0.002(3)
C34 0.034(3) 0.047(3) 0.094(5) 0.025(3) -0.020(3) -0.014(3)
C35 0.025(2) 0.031(3) 0.045(3) 0.000(2) -0.019(2) -0.011(2)
C36 0.026(2) 0.030(3) 0.040(3) -0.003(2) -0.007(2) -0.011(2)
C37 0.113(3) 0.127(4) 0.047(4) 0.013(3) -0.031(3) -0.097(3)
C38 0.041(3) 0.061(4) 0.128(5) -0.025(4) -0.035(3) -0.007(3)
C39 0.031(3) 0.069(4) 0.113(5) 0.005(4) -0.030(3) -0.023(3)
C40 0.043(3) 0.098(4) 0.090(5) -0.008(4) -0.011(3) -0.040(3)
C41 0.034(3) 0.049(3) 0.041(3) -0.008(3) -0.010(2) -0.008(2)
C42 0.038(3) 0.054(3) 0.032(3) -0.011(2) -0.007(2) -0.017(2)
C43 0.088(4) 0.042(3) 0.047(3) -0.005(3) -0.042(3) -0.001(3)
C44 0.041(3) 0.026(3) 0.061(3) 0.006(2) -0.036(2) -0.002(2)

loop_
_atom_type_symbol
_atom_type_description
_atom_type_scat_dispersion_real
_atom_type_scat_dispersion_imag
_atom_type_scat_source
C C 0.0033 0.0016 'International Tables Vol C Tables 4.2.6.8 and 6.1.1.4'
H H 0.0000 0.0000 'International Tables Vol C Tables 4.2.6.8 and 6.1.1.4'
N N 0.0061 0.0033 'International Tables Vol C Tables 4.2.6.8 and 6.1.1.4'
O O 0.0106 0.0060 'International Tables Vol C Tables 4.2.6.8 and 6.1.1.4'
Cl Cl 0.1484 0.1585 'International Tables Vol C Tables 4.2.6.8 and 6.1.1.4'
Li Li -0.0003 0.0001 'International Tables Vol C Tables 4.2.6.8 and 6.1.1.4'
Y Y -2.7962 3.5667 'International Tables Vol C Tables 4.2.6.8 and 6.1.1.4'

loop_
_geom_angle_atom_site_label_1
_geom_angle_atom_site_label_2
_geom_angle_atom_site_label_3
_geom_angle
N1 Y1 N2 66.34(13)
N1 Y1 O1 88.11(10)
N2 Y1 O1 86.17(10)
N1 Y1 N4 120.53(12)
N2 Y1 N4 54.22(12)
O1 Y1 N4 86.52(10)
N1 Y1 N3 54.82(12)
N2 Y1 N3 120.84(12)
O1 Y1 N3 86.34(10)
N4 Y1 N3 171.62(10)
N1 Y1 Cl2 97.06(8)
N2 Y1 Cl2 99.12(8)
O1 Y1 Cl2 173.74(7)
N4 Y1 Cl2 93.84(8)
N3 Y1 Cl2 93.73(8)
N1 Y1 Cl1 148.43(10)
N2 Y1 Cl1 144.85(9)
O1 Y1 Cl1 89.57(7)
N4 Y1 Cl1 90.72(8)
N3 Y1 Cl1 93.61(8)
Cl2 Y1 Cl1 84.18(4)
N1 Y1 C7 27.74(12)
N2 Y1 C7 93.03(13)
O1 Y1 C7 82.08(10)
N4 Y1 C7 146.05(12)
N3 Y1 C7 27.85(11)
Cl2 Y1 C7 100.87(8)
Cl1 Y1 C7 120.91(10)
N1 Y1 C20 93.57(13)
N2 Y1 C20 27.41(11)
O1 Y1 C20 83.61(11)
N4 Y1 C20 26.99(11)
N3 Y1 C20 147.15(12)
Cl2 Y1 C20 99.53(8)
Cl1 Y1 C20 117.44(9)
C7 Y1 C20 119.45(12)
N1 Y1 Li1 132.50(16)
N2 Y1 Li1 129.39(18)
O1 Y1 Li1 131.73(15)
N4 Y1 Li1 90.88(17)
N3 Y1 Li1 97.15(18)
Cl2 Y1 Li1 42.05(14)
Cl1 Y1 Li1 42.23(14)
C7 Y1 Li1 120.33(17)
C20 Y1 Li1 112.81(18)
O3 Li1 O2 104.3(4)
O3 Li1 Cl2 112.8(4)
O2 Li1 Cl2 111.9(4)
O3 Li1 Cl1 120.5(4)
O2 Li1 Cl1 110.4(4)
Cl2 Li1 Cl1 97.1(3)
O3 Li1 Y1 129.7(4)
O2 Li1 Y1 125.8(4)
Cl2 Li1 Y1 47.67(14)
Cl1 Li1 Y1 49.52(14)
Li1 Cl1 Y1 88.3(2)
Li1 Cl2 Y1 90.28(18)
C7 N1 C1 137.8(4)
C7 N1 Y1 98.6(2)
C1 N1 Y1 122.9(3)
C20 N2 C2 137.0(4)
C20 N2 Y1 100.1(3)
C2 N2 Y1 122.9(3)
C7 N3 C12 125.3(4)
C7 N3 Y1 92.3(3)
C12 N3 Y1 140.4(3)
C20 N4 C25 126.8(4)
C20 N4 Y1 96.0(3)
C25 N4 Y1 136.4(3)
C33 O1 C36 106.7(3)
C33 O1 Y1 122.7(2)
C36 O1 Y1 130.6(2)
C40 O2 C37 109.7(4)
C40 O2 Li1 126.1(4)
C37 O2 Li1 120.8(4)
C44 O3 C41 109.6(3)
C44 O3 Li1 126.6(3)
C41 O3 Li1 123.1(4)
C6 C1 N1 127.1(4)
C6 C1 C2 117.9(4)
N1 C1 C2 114.1(4)
C3 C2 N2 129.0(4)
C3 C2 C1 117.9(4)
N2 C2 C1 112.5(4)
C2 C3 C4 121.9(5)
C5 C4 C3 120.4(5)
C6 C5 C4 118.4(4)
C5 C6 C1 123.6(5)
N3 C7 N1 111.3(4)
N3 C7 C8 123.2(4)
N1 C7 C8 124.9(4)
N3 C7 Y1 59.9(2)
N1 C7 Y1 53.6(2)
C8 C7 Y1 159.7(3)
C11 C8 C10 107.0(4)
C11 C8 C9 105.7(5)
C10 C8 C9 111.9(4)
C11 C8 C7 111.2(4)
C10 C8 C7 109.1(4)
C9 C8 C7 111.9(4)
C17 C12 N3 120.6(4)
C17 C12 C13 119.7(4)
N3 C12 C13 119.2(4)
C12 C13 C14 117.6(4)
C12 C13 C18 121.1(5)
C14 C13 C18 121.1(4)
C15 C14 C13 122.9(4)
C14 C15 C16 119.7(5)
C15 C16 C17 120.0(4)
C12 C17 C16 119.7(4)
C12 C17 C19 122.5(4)
C16 C17 C19 117.8(4)
N4 C20 N2 109.1(4)
N4 C20 C21 126.1(4)
N2 C20 C21 124.5(4)
N4 C20 Y1 57.0(2)
N2 C20 Y1 52.5(2)
C21 C20 Y1 168.0(3)
C23 C21 C24 108.2(4)
C23 C21 C22 113.7(4)
C24 C21 C22 103.9(3)
C23 C21 C20 109.9(3)
C24 C21 C20 113.3(4)
C22 C21 C20 107.8(4)
C26 C25 C30 121.1(4)
C26 C25 N4 119.8(4)
C30 C25 N4 118.9(4)
C25 C26 C27 119.2(4)
C25 C26 C31 122.4(4)
C27 C26 C31 118.4(4)
C28 C27 C26 120.2(4)
C29 C28 C27 120.7(4)
C28 C29 C30 121.3(4)
C25 C30 C29 117.3(4)
C25 C30 C32 122.9(4)
C29 C30 C32 119.7(4)
O1 C33 C34 109.6(4)
C33 C34 C35 106.8(4)
C34 C35 C36 102.1(4)
O1 C36 C35 105.3(4)
O2 C37 C38 105.0(5)
C37 C38 C39 105.6(5)
C38 C39 C40 103.3(4)
O2 C40 C39 106.8(5)
O3 C41 C42 106.1(4)
C41 C42 C43 100.9(4)
C44 C43 C42 103.8(4)
O3 C44 C43 106.3(4)

loop_
_geom_bond_atom_site_label_1
_geom_bond_atom_site_label_2
_geom_bond_distance
Y1 N1 2.326(3)
Y1 N2 2.334(4)
Y1 O1 2.421(2)
Y1 N4 2.443(4)
Y1 N3 2.473(4)
Y1 Cl2 2.6058(11)
Y1 Cl1 2.6820(12)
Y1 C7 2.856(4)
Y1 C20 2.896(5)
Y1 Li1 3.525(7)
Li1 O3 1.892(9)
Li1 O2 1.898(10)
Li1 Cl2 2.361(8)
Li1 Cl1 2.370(7)
N1 C7 1.345(6)
N1 C1 1.385(5)
N2 C20 1.354(6)
N2 C2 1.400(5)
N3 C7 1.335(5)
N3 C12 1.405(6)
N4 C20 1.321(5)
N4 C25 1.439(5)
O1 C33 1.411(6)
O1 C36 1.440(5)
O2 C40 1.418(6)
O2 C37 1.435(6)
O3 C44 1.428(5)
O3 C41 1.437(5)
C1 C6 1.383(6)
C1 C2 1.446(6)
C2 C3 1.377(6)
C3 C4 1.396(6)
C4 C5 1.379(7)
C5 C6 1.371(6)
C7 C8 1.566(6)
C8 C11 1.519(7)
C8 C10 1.532(7)
C8 C9 1.540(7)
C12 C17 1.401(6)
C12 C13 1.406(6)
C13 C14 1.410(7)
C13 C18 1.500(6)
C14 C15 1.345(7)
C15 C16 1.386(6)
C16 C17 1.408(7)
C17 C19 1.518(6)
C20 C21 1.554(7)
C21 C23 1.522(6)
C21 C24 1.545(6)
C21 C22 1.552(6)
C25 C26 1.395(6)
C25 C30 1.401(5)
C26 C27 1.399(6)
C26 C31 1.528(5)
C27 C28 1.371(6)
C28 C29 1.367(6)
C29 C30 1.415(6)
C30 C32 1.485(6)
C33 C34 1.439(6)
C34 C35 1.493(6)
C35 C36 1.513(6)
C37 C38 1.454(8)
C38 C39 1.479(8)
C39 C40 1.496(8)
C41 C42 1.514(7)
C42 C43 1.519(6)
C43 C44 1.493(7)
